data_4314736
loop_
_publ_author_name
'James J. Danford'
'Atta M. Arif'
'Lisa M. Berreau'

_publ_section_title
;
 Thioester Hydrolysis Promoted by a Mononuclear Zinc Complex
;
_journal_name_full 'Inorganic Chemistry'
_journal_page_first 778
_journal_page_last 780
_journal_paper_doi 10.1021/ic902322h
_journal_volume 49
_journal_year 2010
_chemical_formula_moiety 'C20 H29 N5 O Zn,2(Cl O4)'
_chemical_formula_sum 'C20 H29 Cl2 N5 O9 Zn'
_chemical_formula_weight 619.75
_chemical_name_systematic
; 
 ? 
;
_space_group_IT_number 61
_symmetry_cell_setting orthorhombic
_symmetry_space_group_name_Hall '-P 2ac 2ab'
_symmetry_space_group_name_H-M 'P b c a'
_atom_sites_solution_hydrogens geom
_atom_sites_solution_primary direct
_atom_sites_solution_secondary difmap
_audit_creation_method SHELXL-97
_cell_angle_alpha 90.00
_cell_angle_beta 90.00
_cell_angle_gamma 90.00
_cell_formula_units_Z 8
_cell_length_a 10.8255(2)
_cell_length_b 14.8072(2)
_cell_length_c 32.7227(8)
_cell_measurement_reflns_used 29993
_cell_measurement_temperature 150(1)
_cell_measurement_theta_max 27.485
_cell_measurement_theta_min 1.018
_cell_volume 5245.30(18)
_computing_cell_refinement DENZO-SMN
_computing_data_collection 'Nonius COLLECT'
_computing_data_reduction DENZO-SMN
_computing_molecular_graphics 'WinGX, Ortep3'
_computing_structure_refinement 'SHELXL-97 (Sheldrick, 1997)'
_computing_structure_solution SIR97
_diffrn_ambient_temperature 150(1)
_diffrn_measured_fraction_theta_full 0.955
_diffrn_measured_fraction_theta_max 0.955
_diffrn_measurement_device_type 'Nonius KappaCCD Diffractometer'
_diffrn_measurement_method 'Phi and Omega scan'
_diffrn_radiation_monochromator graphite
_diffrn_radiation_source 'fine-focus sealed tube'
_diffrn_radiation_type MoK\a
_diffrn_radiation_wavelength 0.71073
_diffrn_reflns_av_R_equivalents 0.0295
_diffrn_reflns_av_sigmaI/netI 0.0438
_diffrn_reflns_limit_h_max 14
_diffrn_reflns_limit_h_min -14
_diffrn_reflns_limit_k_max 19
_diffrn_reflns_limit_k_min -19
_diffrn_reflns_limit_l_max 42
_diffrn_reflns_limit_l_min -42
_diffrn_reflns_number 10038
_diffrn_reflns_theta_full 27.48
_diffrn_reflns_theta_max 27.48
_diffrn_reflns_theta_min 2.26
_exptl_absorpt_coefficient_mu 1.198
_exptl_absorpt_correction_T_max 0.9103
_exptl_absorpt_correction_T_min 0.6933
_exptl_absorpt_correction_type multi-scan
_exptl_absorpt_process_details 'DENZO-SMN (Otwinowski & Minor, 1997)'
_exptl_crystal_colour colorless
_exptl_crystal_density_diffrn 1.570
_exptl_crystal_density_method 'not measured'
_exptl_crystal_description plate
_exptl_crystal_F_000 2560
_exptl_crystal_size_max 0.33
_exptl_crystal_size_mid 0.25
_exptl_crystal_size_min 0.08
_refine_diff_density_max 0.663
_refine_diff_density_min -0.610
_refine_diff_density_rms 0.087
_refine_ls_extinction_coef 0.00126(16)
_refine_ls_extinction_expression Fc^*^=kFc[1+0.001xFc^2^\l^3^/sin(2\q)]^-1/4^
_refine_ls_extinction_method SHELXL
_refine_ls_goodness_of_fit_ref 1.053
_refine_ls_hydrogen_treatment mixed
_refine_ls_matrix_type full
_refine_ls_number_parameters 374
_refine_ls_number_reflns 5736
_refine_ls_number_restraints 2
_refine_ls_restrained_S_all 1.053
_refine_ls_R_factor_all 0.0661
_refine_ls_R_factor_gt 0.0443
_refine_ls_shift/su_max 0.002
_refine_ls_shift/su_mean 0.000
_refine_ls_structure_factor_coef Fsqd
_refine_ls_weighting_details 'calc w=1/[\s^2^(Fo^2^)+(0.0507P)^2^+6.2699P] where P=(Fo^2^+2Fc^2^)/3'
_refine_ls_weighting_scheme calc
_refine_ls_wR_factor_gt 0.1054
_refine_ls_wR_factor_ref 0.1160
_reflns_number_gt 4361
_reflns_number_total 5736
_reflns_threshold_expression >2sigma(I)
_cod_data_source_file ic902322h_si_002.cif
_cod_data_source_block usu181
_cod_depositor_comments
;
The following automatic conversions were performed:

'_exptl_absorpt_correction_type' value 'Multi-scan' changed to
'multi-scan' according to the built-in table from CIF Core dictionary
named 'cif_core.dic' version 2.4.1 from 2010-06-29.

Automatic conversion script
Id: cif_fix_values 1646 2011-03-28 12:23:43Z adriana 
;
_cod_database_code 4314736

loop_
_symmetry_equiv_pos_as_xyz
'x, y, z'
'-x+1/2, -y, z+1/2'
'x+1/2, -y+1/2, -z'
'-x, y+1/2, -z+1/2'
'-x, -y, -z'
'x-1/2, y, -z-1/2'
'-x-1/2, y-1/2, z'
'x, -y-1/2, z-1/2'

loop_
_atom_site_label
_atom_site_type_symbol
_atom_site_fract_x
_atom_site_fract_y
_atom_site_fract_z
_atom_site_U_iso_or_equiv
_atom_site_adp_type
_atom_site_occupancy
_atom_site_symmetry_multiplicity
_atom_site_calc_flag
_atom_site_refinement_flags
_atom_site_disorder_assembly
_atom_site_disorder_group
Zn1 Zn 0.48356(3) 0.48668(2) 0.640017(11) 0.02133(12) Uani 1 1 d . . .
Cl1 Cl 0.90554(6) 0.61849(5) 0.54130(3) 0.02883(19) Uani 1 1 d . . .
Cl2 Cl 0.37861(6) 0.37592(5) 0.79439(3) 0.02979(19) Uani 1 1 d . . .
O1 O 0.5281(2) 0.40540(18) 0.69089(8) 0.0392(6) Uani 1 1 d D . .
H1A H 0.6014(19) 0.390(2) 0.6917(12) 0.047 Uiso 1 1 d D . .
H1B H 0.492(3) 0.405(3) 0.7129(8) 0.047 Uiso 1 1 d D . .
O2 O 0.8391(2) 0.69273(16) 0.55951(9) 0.0482(7) Uani 1 1 d . . .
O3 O 0.9840(2) 0.65155(19) 0.50959(10) 0.0574(8) Uani 1 1 d . . .
O4 O 0.9793(2) 0.57472(18) 0.57210(9) 0.0482(7) Uani 1 1 d . . .
O5 O 0.8189(2) 0.55558(17) 0.52525(10) 0.0581(8) Uani 1 1 d . . .
O6 O 0.4041(3) 0.4312(2) 0.82866(11) 0.0796(11) Uani 1 1 d . A .
O7 O 0.3785(5) 0.4488(3) 0.76398(15) 0.0677(18) Uani 0.640(7) 1 d P A .
O8 O 0.4785(4) 0.3182(3) 0.7850(2) 0.0509(15) Uani 0.640(7) 1 d P A .
O9 O 0.2650(4) 0.3330(3) 0.7970(2) 0.0593(19) Uani 0.640(7) 1 d P A .
O7A O 0.2609(9) 0.3781(9) 0.7741(3) 0.069(4) Uani 0.360(7) 1 d P A 2
O8A O 0.4641(10) 0.3478(8) 0.7656(3) 0.081(4) Uani 0.360(7) 1 d P A 2
O9A O 0.3683(9) 0.2959(6) 0.8227(3) 0.071(3) Uani 0.360(7) 1 d P A 2
N1 N 0.29678(19) 0.42764(15) 0.62545(8) 0.0205(5) Uani 1 1 d . . .
N2 N 0.3643(2) 0.56016(16) 0.67968(8) 0.0241(5) Uani 1 1 d . . .
N3 N 0.4490(2) 0.55225(15) 0.58586(8) 0.0217(5) Uani 1 1 d . . .
N4 N 0.6410(2) 0.57659(18) 0.65555(9) 0.0310(6) Uani 1 1 d . . .
N5 N 0.6280(2) 0.40775(16) 0.61007(8) 0.0265(6) Uani 1 1 d . . .
C1 C 0.2912(2) 0.33245(19) 0.60697(10) 0.0239(6) Uani 1 1 d . . .
C2 C 0.3686(3) 0.2685(2) 0.63300(11) 0.0320(8) Uani 1 1 d . . .
H2A H 0.3687 0.2083 0.6206 0.048 Uiso 1 1 calc R . .
H2B H 0.3335 0.2650 0.6605 0.048 Uiso 1 1 calc R . .
H2C H 0.4535 0.2912 0.6346 0.048 Uiso 1 1 calc R . .
C3 C 0.1581(3) 0.2971(2) 0.60435(11) 0.0327(8) Uani 1 1 d . . .
H3A H 0.1582 0.2365 0.5923 0.049 Uiso 1 1 calc R . .
H3B H 0.1088 0.3377 0.5872 0.049 Uiso 1 1 calc R . .
H3C H 0.1222 0.2946 0.6318 0.049 Uiso 1 1 calc R . .
C4 C 0.3468(3) 0.3354(2) 0.56417(10) 0.0275(7) Uani 1 1 d . . .
H4A H 0.4290 0.3630 0.5654 0.041 Uiso 1 1 calc R . .
H4B H 0.2934 0.3713 0.5462 0.041 Uiso 1 1 calc R . .
H4C H 0.3535 0.2739 0.5534 0.041 Uiso 1 1 calc R . .
C5 C 0.2305(3) 0.4322(2) 0.66531(10) 0.0253(6) Uani 1 1 d . . .
H5A H 0.2578 0.3817 0.6829 0.030 Uiso 1 1 calc R . .
H5B H 0.1406 0.4255 0.6606 0.030 Uiso 1 1 calc R . .
C6 C 0.2547(3) 0.5203(2) 0.68679(9) 0.0251(6) Uani 1 1 d . . .
C7 C 0.1687(3) 0.5579(2) 0.71328(10) 0.0297(7) Uani 1 1 d . . .
H7 H 0.0915 0.5291 0.7178 0.036 Uiso 1 1 calc R . .
C8 C 0.1966(3) 0.6375(2) 0.73300(11) 0.0337(8) Uani 1 1 d . . .
H8 H 0.1393 0.6640 0.7514 0.040 Uiso 1 1 calc R . .
C9 C 0.3098(3) 0.6785(2) 0.72556(10) 0.0312(7) Uani 1 1 d . . .
H9 H 0.3313 0.7335 0.7387 0.037 Uiso 1 1 calc R . .
C10 C 0.3903(3) 0.6377(2) 0.69871(10) 0.0286(7) Uani 1 1 d . . .
H10 H 0.4676 0.6658 0.6935 0.034 Uiso 1 1 calc R . .
C11 C 0.2405(2) 0.49577(19) 0.59753(9) 0.0227(6) Uani 1 1 d . . .
H11A H 0.1938 0.5400 0.6141 0.027 Uiso 1 1 calc R . .
H11B H 0.1809 0.4648 0.5794 0.027 Uiso 1 1 calc R . .
C12 C 0.3329(2) 0.54622(18) 0.57141(10) 0.0224(6) Uani 1 1 d . . .
C13 C 0.2975(3) 0.58850(19) 0.53550(10) 0.0281(7) Uani 1 1 d . . .
H13 H 0.2152 0.5832 0.5257 0.034 Uiso 1 1 calc R . .
C14 C 0.3835(3) 0.6384(2) 0.51412(11) 0.0351(8) Uani 1 1 d . . .
H14 H 0.3606 0.6690 0.4897 0.042 Uiso 1 1 calc R . .
C15 C 0.5033(3) 0.6436(2) 0.52850(11) 0.0317(7) Uani 1 1 d . . .
H15 H 0.5640 0.6772 0.5141 0.038 Uiso 1 1 calc R . .
C16 C 0.5329(3) 0.5992(2) 0.56398(10) 0.0253(6) Uani 1 1 d . . .
H16 H 0.6157 0.6016 0.5735 0.030 Uiso 1 1 calc R . .
C17 C 0.7364(3) 0.6083(2) 0.65820(10) 0.0278(7) Uani 1 1 d . . .
C18 C 0.8584(3) 0.6486(2) 0.66086(12) 0.0384(8) Uani 1 1 d . . .
H18A H 0.9126 0.6212 0.6404 0.058 Uiso 1 1 calc R . .
H18B H 0.8925 0.6382 0.6882 0.058 Uiso 1 1 calc R . .
H18C H 0.8523 0.7137 0.6558 0.058 Uiso 1 1 calc R . .
C19 C 0.7186(3) 0.38644(19) 0.59553(10) 0.0254(7) Uani 1 1 d . . .
C20 C 0.8363(3) 0.3601(2) 0.57729(12) 0.0344(8) Uani 1 1 d . . .
H20A H 0.8783 0.4139 0.5667 0.052 Uiso 1 1 calc R . .
H20B H 0.8214 0.3176 0.5549 0.052 Uiso 1 1 calc R . .
H20C H 0.8882 0.3313 0.5981 0.052 Uiso 1 1 calc R . .

loop_
_atom_site_aniso_label
_atom_site_aniso_U_11
_atom_site_aniso_U_22
_atom_site_aniso_U_33
_atom_site_aniso_U_23
_atom_site_aniso_U_13
_atom_site_aniso_U_12
Zn1 0.01398(16) 0.02604(19) 0.0240(2) 0.00197(15) 0.00101(13) 0.00037(12)
Cl1 0.0220(3) 0.0265(4) 0.0380(5) 0.0000(3) -0.0011(3) 0.0021(3)
Cl2 0.0224(3) 0.0332(4) 0.0338(5) -0.0013(4) 0.0032(3) 0.0054(3)
O1 0.0288(12) 0.0547(15) 0.0339(15) 0.0140(13) 0.0004(11) 0.0033(11)
O2 0.0501(15) 0.0368(13) 0.0576(19) -0.0060(13) 0.0087(13) 0.0173(11)
O3 0.0565(17) 0.0544(17) 0.061(2) 0.0131(15) 0.0270(15) 0.0052(13)
O4 0.0440(14) 0.0531(16) 0.0476(17) 0.0004(14) -0.0160(12) 0.0185(12)
O5 0.0411(14) 0.0466(15) 0.087(2) -0.0152(16) -0.0202(15) -0.0073(12)
O6 0.0511(18) 0.096(2) 0.091(3) -0.056(2) 0.0095(17) -0.0156(17)
O7 0.077(4) 0.059(3) 0.067(4) 0.037(3) 0.006(3) 0.028(2)
O8 0.034(2) 0.044(3) 0.074(4) 0.000(3) 0.007(3) 0.0192(19)
O9 0.030(2) 0.052(3) 0.096(5) -0.034(3) 0.020(3) -0.016(2)
O7A 0.041(5) 0.122(10) 0.043(6) -0.024(6) -0.020(4) 0.029(6)
O8A 0.081(7) 0.110(9) 0.054(7) 0.047(6) 0.046(5) 0.066(6)
O9A 0.092(7) 0.061(5) 0.061(6) 0.035(5) 0.031(5) 0.032(5)
N1 0.0145(10) 0.0204(11) 0.0266(14) 0.0002(11) 0.0019(10) 0.0001(8)
N2 0.0178(11) 0.0302(13) 0.0243(14) -0.0026(11) 0.0009(10) -0.0009(9)
N3 0.0180(11) 0.0219(12) 0.0251(14) -0.0006(11) 0.0001(10) 0.0017(9)
N4 0.0226(13) 0.0373(15) 0.0332(16) -0.0026(13) 0.0001(11) -0.0036(11)
N5 0.0194(12) 0.0300(13) 0.0301(15) 0.0012(12) 0.0003(11) 0.0037(10)
C1 0.0169(13) 0.0227(14) 0.0321(18) 0.0001(13) 0.0030(12) -0.0016(10)
C2 0.0281(15) 0.0249(15) 0.043(2) 0.0079(15) 0.0030(14) 0.0030(12)
C3 0.0226(15) 0.0258(16) 0.050(2) -0.0048(15) 0.0029(14) -0.0048(12)
C4 0.0259(15) 0.0261(15) 0.0304(18) -0.0069(14) 0.0037(13) 0.0006(12)
C5 0.0213(14) 0.0295(15) 0.0252(17) -0.0027(13) 0.0055(12) -0.0032(11)
C6 0.0198(13) 0.0305(15) 0.0252(16) -0.0011(14) 0.0017(12) 0.0006(11)
C7 0.0226(14) 0.0379(17) 0.0285(18) -0.0039(15) 0.0060(13) -0.0002(12)
C8 0.0316(17) 0.0398(18) 0.0296(19) -0.0020(16) 0.0068(14) 0.0056(14)
C9 0.0335(16) 0.0337(16) 0.0264(18) -0.0022(15) -0.0024(14) 0.0027(13)
C10 0.0207(14) 0.0313(16) 0.0339(19) -0.0023(15) -0.0033(13) -0.0015(12)
C11 0.0150(12) 0.0245(14) 0.0287(16) -0.0006(13) -0.0014(12) 0.0023(10)
C12 0.0182(13) 0.0175(13) 0.0314(18) -0.0030(13) -0.0035(12) 0.0024(10)
C13 0.0292(15) 0.0254(15) 0.0295(18) 0.0001(14) -0.0080(13) 0.0011(12)
C14 0.0473(19) 0.0324(17) 0.0256(18) 0.0032(15) -0.0066(15) -0.0017(14)
C15 0.0353(17) 0.0318(17) 0.0281(18) 0.0036(15) 0.0043(14) -0.0058(13)
C16 0.0194(13) 0.0292(15) 0.0273(17) 0.0029(14) 0.0027(12) -0.0009(11)
C17 0.0240(15) 0.0313(16) 0.0282(17) -0.0034(14) 0.0008(13) -0.0019(12)
C18 0.0243(15) 0.047(2) 0.044(2) -0.0065(18) 0.0022(15) -0.0125(14)
C19 0.0219(14) 0.0243(15) 0.0299(18) 0.0000(13) -0.0024(12) -0.0008(11)
C20 0.0205(14) 0.0379(18) 0.045(2) -0.0056(16) 0.0035(14) 0.0024(12)

loop_
_atom_type_symbol
_atom_type_description
_atom_type_scat_dispersion_real
_atom_type_scat_dispersion_imag
_atom_type_scat_source
C C 0.0033 0.0016 'International Tables Vol C Tables 4.2.6.8 and 6.1.1.4'
H H 0.0000 0.0000 'International Tables Vol C Tables 4.2.6.8 and 6.1.1.4'
N N 0.0061 0.0033 'International Tables Vol C Tables 4.2.6.8 and 6.1.1.4'
O O 0.0106 0.0060 'International Tables Vol C Tables 4.2.6.8 and 6.1.1.4'
Cl Cl 0.1484 0.1585 'International Tables Vol C Tables 4.2.6.8 and 6.1.1.4'
Zn Zn 0.2839 1.4301 'International Tables Vol C Tables 4.2.6.8 and 6.1.1.4'

loop_
_geom_angle_atom_site_label_1
_geom_angle_atom_site_label_2
_geom_angle_atom_site_label_3
_geom_angle
_geom_angle_site_symmetry_1
_geom_angle_site_symmetry_3
_geom_angle_publ_flag
N3 Zn1 O1 172.48(10) . . ?
N3 Zn1 N2 100.02(9) . . ?
O1 Zn1 N2 87.09(10) . . ?
N3 Zn1 N5 89.78(9) . . ?
O1 Zn1 N5 83.40(10) . . ?
N2 Zn1 N5 168.73(10) . . ?
N3 Zn1 N4 93.08(10) . . ?
O1 Zn1 N4 89.20(10) . . ?
N2 Zn1 N4 91.12(9) . . ?
N5 Zn1 N4 82.76(10) . . ?
N3 Zn1 N1 80.66(9) . . ?
O1 Zn1 N1 98.67(9) . . ?
N2 Zn1 N1 77.48(9) . . ?
N5 Zn1 N1 109.87(9) . . ?
N4 Zn1 N1 165.71(9) . . ?
O5 Cl1 O3 110.4(2) . . ?
O5 Cl1 O4 109.23(17) . . ?
O3 Cl1 O4 109.47(17) . . ?
O5 Cl1 O2 108.83(16) . . ?
O3 Cl1 O2 109.60(16) . . ?
O4 Cl1 O2 109.30(16) . . ?
O8A Cl2 O9 119.8(6) . . ?
O8A Cl2 O8 32.7(4) . . ?
O9 Cl2 O8 114.5(3) . . ?
O8A Cl2 O6 125.6(6) . . ?
O9 Cl2 O6 112.9(3) . . ?
O8 Cl2 O6 111.9(3) . . ?
O8A Cl2 O7A 106.5(7) . . ?
O9 Cl2 O7A 41.7(5) . . ?
O8 Cl2 O7A 126.3(5) . . ?
O6 Cl2 O7A 121.7(4) . . ?
O8A Cl2 O7 76.1(5) . . ?
O9 Cl2 O7 112.2(4) . . ?
O8 Cl2 O7 107.3(3) . . ?
O6 Cl2 O7 96.5(3) . . ?
O7A Cl2 O7 70.7(6) . . ?
O8A Cl2 O9A 103.4(5) . . ?
O9 Cl2 O9A 62.4(5) . . ?
O8 Cl2 O9A 73.4(4) . . ?
O6 Cl2 O9A 89.0(4) . . ?
O7A Cl2 O9A 103.6(7) . . ?
O7 Cl2 O9A 173.6(5) . . ?
Zn1 O1 H1A 114(3) . . ?
Zn1 O1 H1B 126(3) . . ?
H1A O1 H1B 115(4) . . ?
Cl2 O7 O7A 53.8(4) . . ?
Cl2 O7 O8A 49.9(3) . . ?
O7A O7 O8A 82.2(6) . . ?
O8A O8 Cl2 71.7(8) . . ?
O8A O8 O9A 122.6(10) . . ?
Cl2 O8 O9A 55.8(3) . . ?
O7A O9 Cl2 71.8(6) . . ?
O7A O9 O9A 133.9(8) . . ?
Cl2 O9 O9A 62.8(4) . . ?
O9 O7A Cl2 66.5(5) . . ?
O9 O7A O7 121.8(8) . . ?
Cl2 O7A O7 55.5(4) . . ?
O8 O8A Cl2 75.6(8) . . ?
O8 O8A O7 127.0(11) . . ?
Cl2 O8A O7 54.1(4) . . ?
O9 O9A Cl2 54.9(3) . . ?
O9 O9A O8 92.6(5) . . ?
Cl2 O9A O8 50.8(3) . . ?
C5 N1 C11 108.0(2) . . ?
C5 N1 C1 111.6(2) . . ?
C11 N1 C1 111.3(2) . . ?
C5 N1 Zn1 103.25(17) . . ?
C11 N1 Zn1 103.52(15) . . ?
C1 N1 Zn1 118.36(15) . . ?
C10 N2 C6 118.8(3) . . ?
C10 N2 Zn1 126.5(2) . . ?
C6 N2 Zn1 114.58(19) . . ?
C12 N3 C16 118.5(3) . . ?
C12 N3 Zn1 116.2(2) . . ?
C16 N3 Zn1 125.4(2) . . ?
C17 N4 Zn1 164.0(3) . . ?
C19 N5 Zn1 162.9(2) . . ?
C2 C1 C4 108.3(2) . . ?
C2 C1 N1 109.2(2) . . ?
C4 C1 N1 108.6(2) . . ?
C2 C1 C3 109.6(2) . . ?
C4 C1 C3 109.2(3) . . ?
N1 C1 C3 111.9(2) . . ?
C1 C2 H2A 109.5 . . ?
C1 C2 H2B 109.5 . . ?
H2A C2 H2B 109.5 . . ?
C1 C2 H2C 109.5 . . ?
H2A C2 H2C 109.5 . . ?
H2B C2 H2C 109.5 . . ?
C1 C3 H3A 109.5 . . ?
C1 C3 H3B 109.5 . . ?
H3A C3 H3B 109.5 . . ?
C1 C3 H3C 109.5 . . ?
H3A C3 H3C 109.5 . . ?
H3B C3 H3C 109.5 . . ?
C1 C4 H4A 109.5 . . ?
C1 C4 H4B 109.5 . . ?
H4A C4 H4B 109.5 . . ?
C1 C4 H4C 109.5 . . ?
H4A C4 H4C 109.5 . . ?
H4B C4 H4C 109.5 . . ?
N1 C5 C6 111.4(2) . . ?
N1 C5 H5A 109.4 . . ?
C6 C5 H5A 109.4 . . ?
N1 C5 H5B 109.4 . . ?
C6 C5 H5B 109.4 . . ?
H5A C5 H5B 108.0 . . ?
N2 C6 C7 121.5(3) . . ?
N2 C6 C5 116.9(2) . . ?
C7 C6 C5 121.5(3) . . ?
C8 C7 C6 119.3(3) . . ?
C8 C7 H7 120.4 . . ?
C6 C7 H7 120.4 . . ?
C7 C8 C9 119.1(3) . . ?
C7 C8 H8 120.5 . . ?
C9 C8 H8 120.5 . . ?
C10 C9 C8 118.5(3) . . ?
C10 C9 H9 120.7 . . ?
C8 C9 H9 120.7 . . ?
N2 C10 C9 122.8(3) . . ?
N2 C10 H10 118.6 . . ?
C9 C10 H10 118.6 . . ?
N1 C11 C12 114.2(2) . . ?
N1 C11 H11A 108.7 . . ?
C12 C11 H11A 108.7 . . ?
N1 C11 H11B 108.7 . . ?
C12 C11 H11B 108.7 . . ?
H11A C11 H11B 107.6 . . ?
N3 C12 C13 121.7(3) . . ?
N3 C12 C11 116.8(3) . . ?
C13 C12 C11 121.3(3) . . ?
C14 C13 C12 119.1(3) . . ?
C14 C13 H13 120.5 . . ?
C12 C13 H13 120.5 . . ?
C13 C14 C15 119.3(3) . . ?
C13 C14 H14 120.3 . . ?
C15 C14 H14 120.3 . . ?
C16 C15 C14 118.8(3) . . ?
C16 C15 H15 120.6 . . ?
C14 C15 H15 120.6 . . ?
N3 C16 C15 122.6(3) . . ?
N3 C16 H16 118.7 . . ?
C15 C16 H16 118.7 . . ?
N4 C17 C18 179.1(4) . . ?
C17 C18 H18A 109.5 . . ?
C17 C18 H18B 109.5 . . ?
H18A C18 H18B 109.5 . . ?
C17 C18 H18C 109.5 . . ?
H18A C18 H18C 109.5 . . ?
H18B C18 H18C 109.5 . . ?
N5 C19 C20 179.0(4) . . ?
C19 C20 H20A 109.5 . . ?
C19 C20 H20B 109.5 . . ?
H20A C20 H20B 109.5 . . ?
C19 C20 H20C 109.5 . . ?
H20A C20 H20C 109.5 . . ?
H20B C20 H20C 109.5 . . ?

loop_
_geom_bond_atom_site_label_1
_geom_bond_atom_site_label_2
_geom_bond_distance
_geom_bond_site_symmetry_2
_geom_bond_publ_flag
Zn1 N3 2.055(2) . ?
Zn1 O1 2.110(3) . ?
Zn1 N2 2.130(2) . ?
Zn1 N5 2.185(2) . ?
Zn1 N4 2.221(3) . ?
Zn1 N1 2.254(2) . ?
Cl1 O5 1.423(2) . ?
Cl1 O3 1.428(3) . ?
Cl1 O4 1.440(2) . ?
Cl1 O2 1.442(2) . ?
Cl2 O8A 1.385(9) . ?
Cl2 O9 1.387(4) . ?
Cl2 O8 1.412(4) . ?
Cl2 O6 1.415(3) . ?
Cl2 O7A 1.437(8) . ?
Cl2 O7 1.467(4) . ?
Cl2 O9A 1.507(8) . ?
O1 H1A 0.824(18) . ?
O1 H1B 0.819(19) . ?
O7 O7A 1.680(14) . ?
O7 O8A 1.759(11) . ?
O8 O8A 0.788(8) . ?
O8 O9A 1.747(10) . ?
O9 O7A 1.005(10) . ?
O9 O9A 1.502(11) . ?
N1 C5 1.490(4) . ?
N1 C11 1.491(4) . ?
N1 C1 1.535(4) . ?
N2 C10 1.336(4) . ?
N2 C6 1.346(4) . ?
N3 C12 1.347(3) . ?
N3 C16 1.349(4) . ?
N4 C17 1.138(4) . ?
N5 C19 1.135(4) . ?
C1 C2 1.525(4) . ?
C1 C4 1.525(4) . ?
C1 C3 1.535(4) . ?
C2 H2A 0.9800 . ?
C2 H2B 0.9800 . ?
C2 H2C 0.9800 . ?
C3 H3A 0.9800 . ?
C3 H3B 0.9800 . ?
C3 H3C 0.9800 . ?
C4 H4A 0.9800 . ?
C4 H4B 0.9800 . ?
C4 H4C 0.9800 . ?
C5 C6 1.504(4) . ?
C5 H5A 0.9900 . ?
C5 H5B 0.9900 . ?
C6 C7 1.388(4) . ?
C7 C8 1.377(5) . ?
C7 H7 0.9500 . ?
C8 C9 1.389(4) . ?
C8 H8 0.9500 . ?
C9 C10 1.377(4) . ?
C9 H9 0.9500 . ?
C10 H10 0.9500 . ?
C11 C12 1.513(4) . ?
C11 H11A 0.9900 . ?
C11 H11B 0.9900 . ?
C12 C13 1.385(4) . ?
C13 C14 1.379(5) . ?
C13 H13 0.9500 . ?
C14 C15 1.381(4) . ?
C14 H14 0.9500 . ?
C15 C16 1.372(4) . ?
C15 H15 0.9500 . ?
C16 H16 0.9500 . ?
C17 C18 1.452(4) . ?
C18 H18A 0.9800 . ?
C18 H18B 0.9800 . ?
C18 H18C 0.9800 . ?
C19 C20 1.460(4) . ?
C20 H20A 0.9800 . ?
C20 H20B 0.9800 . ?
C20 H20C 0.9800 . ?

loop_
_geom_hbond_atom_site_label_D
_geom_hbond_atom_site_label_H
_geom_hbond_atom_site_label_A
_geom_hbond_distance_DH
_geom_hbond_distance_HA
_geom_hbond_distance_DA
_geom_hbond_angle_DHA
_geom_hbond_site_symmetry_A
O1 H1B O7 0.819(19) 2.17(2) 2.959(6) 160(4) .
O1 H1A O9 0.824(18) 2.00(2) 2.808(5) 167(4) 6_657

loop_
_geom_torsion_atom_site_label_1
_geom_torsion_atom_site_label_2
_geom_torsion_atom_site_label_3
_geom_torsion_atom_site_label_4
_geom_torsion
_geom_torsion_site_symmetry_1
_geom_torsion_site_symmetry_2
_geom_torsion_site_symmetry_3
_geom_torsion_site_symmetry_4
_geom_torsion_publ_flag
O8A Cl2 O7 O7A 113.4(7) . . . . ?
O9 Cl2 O7 O7A -3.4(5) . . . . ?
O8 Cl2 O7 O7A 123.2(5) . . . . ?
O6 Cl2 O7 O7A -121.4(4) . . . . ?
O9A Cl2 O7 O7A 28(3) . . . . ?
O9 Cl2 O7 O8A -116.8(7) . . . . ?
O8 Cl2 O7 O8A 9.8(7) . . . . ?
O6 Cl2 O7 O8A 125.2(6) . . . . ?
O7A Cl2 O7 O8A -113.4(7) . . . . ?
O9A Cl2 O7 O8A -86(3) . . . . ?
O9 Cl2 O8 O8A 107.5(13) . . . . ?
O6 Cl2 O8 O8A -122.4(13) . . . . ?
O7A Cl2 O8 O8A 60.6(15) . . . . ?
O7 Cl2 O8 O8A -17.8(13) . . . . ?
O9A Cl2 O8 O8A 155.6(14) . . . . ?
O8A Cl2 O8 O9A -155.6(14) . . . . ?
O9 Cl2 O8 O9A -48.1(6) . . . . ?
O6 Cl2 O8 O9A 82.0(5) . . . . ?
O7A Cl2 O8 O9A -95.0(9) . . . . ?
O7 Cl2 O8 O9A -173.4(5) . . . . ?
O8A Cl2 O9 O7A -81.4(9) . . . . ?
O8 Cl2 O9 O7A -117.8(7) . . . . ?
O6 Cl2 O9 O7A 112.6(7) . . . . ?
O7 Cl2 O9 O7A 4.9(8) . . . . ?
O9A Cl2 O9 O7A -171.4(9) . . . . ?
O8A Cl2 O9 O9A 90.1(7) . . . . ?
O8 Cl2 O9 O9A 53.6(6) . . . . ?
O6 Cl2 O9 O9A -76.0(4) . . . . ?
O7A Cl2 O9 O9A 171.4(9) . . . . ?
O7 Cl2 O9 O9A 176.3(4) . . . . ?
O9A O9 O7A Cl2 -10.6(11) . . . . ?
Cl2 O9 O7A O7 -4.6(7) . . . . ?
O9A O9 O7A O7 -15.2(17) . . . . ?
O8A Cl2 O7A O9 116.5(8) . . . . ?
O8 Cl2 O7A O9 87.1(8) . . . . ?
O6 Cl2 O7A O9 -89.6(8) . . . . ?
O7 Cl2 O7A O9 -175.2(8) . . . . ?
O9A Cl2 O7A O9 7.8(8) . . . . ?
O8A Cl2 O7A O7 -68.3(6) . . . . ?
O9 Cl2 O7A O7 175.2(8) . . . . ?
O8 Cl2 O7A O7 -97.7(6) . . . . ?
O6 Cl2 O7A O7 85.6(5) . . . . ?
O9A Cl2 O7A O7 -177.0(4) . . . . ?
Cl2 O7 O7A O9 5.1(8) . . . . ?
O8A O7 O7A O9 50.2(11) . . . . ?
O8A O7 O7A Cl2 45.1(4) . . . . ?
O9A O8 O8A Cl2 24.0(12) . . . . ?
Cl2 O8 O8A O7 17.8(12) . . . . ?
O9A O8 O8A O7 42(2) . . . . ?
O9 Cl2 O8A O8 -89.6(12) . . . . ?
O6 Cl2 O8A O8 74.5(13) . . . . ?
O7A Cl2 O8A O8 -132.9(12) . . . . ?
O7 Cl2 O8A O8 162.5(13) . . . . ?
O9A Cl2 O8A O8 -24.0(13) . . . . ?
O9 Cl2 O8A O7 107.9(5) . . . . ?
O8 Cl2 O8A O7 -162.5(13) . . . . ?
O6 Cl2 O8A O7 -88.0(5) . . . . ?
O7A Cl2 O8A O7 64.6(7) . . . . ?
O9A Cl2 O8A O7 173.5(5) . . . . ?
Cl2 O7 O8A O8 -21.4(15) . . . . ?
O7A O7 O8A O8 -69.8(18) . . . . ?
O7A O7 O8A Cl2 -48.4(5) . . . . ?
O7A O9 O9A Cl2 11.3(11) . . . . ?
O7A O9 O9A O8 -25.0(13) . . . . ?
Cl2 O9 O9A O8 -36.4(3) . . . . ?
O8A Cl2 O9A O9 -116.9(7) . . . . ?
O8 Cl2 O9A O9 -130.1(4) . . . . ?
O6 Cl2 O9A O9 116.6(3) . . . . ?
O7A Cl2 O9A O9 -5.8(6) . . . . ?
O7 Cl2 O9A O9 -33(3) . . . . ?
O8A Cl2 O9A O8 13.3(7) . . . . ?
O9 Cl2 O9A O8 130.1(4) . . . . ?
O6 Cl2 O9A O8 -113.2(3) . . . . ?
O7A Cl2 O9A O8 124.3(5) . . . . ?
O7 Cl2 O9A O8 98(3) . . . . ?
O8A O8 O9A O9 11.0(16) . . . . ?
Cl2 O8 O9A O9 38.7(3) . . . . ?
O8A O8 O9A Cl2 -27.8(15) . . . . ?
N3 Zn1 N1 C5 -135.32(17) . . . . ?
O1 Zn1 N1 C5 52.26(18) . . . . ?
N2 Zn1 N1 C5 -32.78(16) . . . . ?
N5 Zn1 N1 C5 138.33(16) . . . . ?
N4 Zn1 N1 C5 -70.5(4) . . . . ?
N3 Zn1 N1 C11 -22.82(17) . . . . ?
O1 Zn1 N1 C11 164.76(17) . . . . ?
N2 Zn1 N1 C11 79.72(18) . . . . ?
N5 Zn1 N1 C11 -109.17(17) . . . . ?
N4 Zn1 N1 C11 42.0(5) . . . . ?
N3 Zn1 N1 C1 100.9(2) . . . . ?
O1 Zn1 N1 C1 -71.5(2) . . . . ?
N2 Zn1 N1 C1 -156.6(2) . . . . ?
N5 Zn1 N1 C1 14.5(2) . . . . ?
N4 Zn1 N1 C1 165.7(4) . . . . ?
N3 Zn1 N2 C10 -85.0(3) . . . . ?
O1 Zn1 N2 C10 97.5(3) . . . . ?
N5 Zn1 N2 C10 65.1(6) . . . . ?
N4 Zn1 N2 C10 8.3(3) . . . . ?
N1 Zn1 N2 C10 -163.0(3) . . . . ?
N3 Zn1 N2 C6 97.9(2) . . . . ?
O1 Zn1 N2 C6 -79.6(2) . . . . ?
N5 Zn1 N2 C6 -111.9(5) . . . . ?
N4 Zn1 N2 C6 -168.8(2) . . . . ?
N1 Zn1 N2 C6 19.9(2) . . . . ?
O1 Zn1 N3 C12 97.4(7) . . . . ?
N2 Zn1 N3 C12 -63.4(2) . . . . ?
N5 Zn1 N3 C12 122.1(2) . . . . ?
N4 Zn1 N3 C12 -155.1(2) . . . . ?
N1 Zn1 N3 C12 12.0(2) . . . . ?
O1 Zn1 N3 C16 -81.9(8) . . . . ?
N2 Zn1 N3 C16 117.2(2) . . . . ?
N5 Zn1 N3 C16 -57.2(2) . . . . ?
N4 Zn1 N3 C16 25.6(2) . . . . ?
N1 Zn1 N3 C16 -167.4(2) . . . . ?
N3 Zn1 N4 C17 -86.7(10) . . . . ?
O1 Zn1 N4 C17 86.1(10) . . . . ?
N2 Zn1 N4 C17 173.2(10) . . . . ?
N5 Zn1 N4 C17 2.7(10) . . . . ?
N1 Zn1 N4 C17 -150.1(9) . . . . ?
N3 Zn1 N5 C19 76.4(9) . . . . ?
O1 Zn1 N5 C19 -106.8(9) . . . . ?
N2 Zn1 N5 C19 -74.3(11) . . . . ?
N4 Zn1 N5 C19 -16.8(9) . . . . ?
N1 Zn1 N5 C19 156.3(9) . . . . ?
C5 N1 C1 C2 -68.9(3) . . . . ?
C11 N1 C1 C2 170.4(2) . . . . ?
Zn1 N1 C1 C2 50.7(3) . . . . ?
C5 N1 C1 C4 173.2(2) . . . . ?
C11 N1 C1 C4 52.5(3) . . . . ?
Zn1 N1 C1 C4 -67.2(3) . . . . ?
C5 N1 C1 C3 52.6(3) . . . . ?
C11 N1 C1 C3 -68.1(3) . . . . ?
Zn1 N1 C1 C3 172.2(2) . . . . ?
C11 N1 C5 C6 -67.3(3) . . . . ?
C1 N1 C5 C6 170.1(2) . . . . ?
Zn1 N1 C5 C6 41.9(3) . . . . ?
C10 N2 C6 C7 0.0(5) . . . . ?
Zn1 N2 C6 C7 177.4(2) . . . . ?
C10 N2 C6 C5 -178.8(3) . . . . ?
Zn1 N2 C6 C5 -1.5(3) . . . . ?
N1 C5 C6 N2 -29.7(4) . . . . ?
N1 C5 C6 C7 151.4(3) . . . . ?
N2 C6 C7 C8 -0.5(5) . . . . ?
C5 C6 C7 C8 178.3(3) . . . . ?
C6 C7 C8 C9 0.6(5) . . . . ?
C7 C8 C9 C10 -0.2(5) . . . . ?
C6 N2 C10 C9 0.4(5) . . . . ?
Zn1 N2 C10 C9 -176.6(2) . . . . ?
C8 C9 C10 N2 -0.3(5) . . . . ?
C5 N1 C11 C12 139.9(2) . . . . ?
C1 N1 C11 C12 -97.3(3) . . . . ?
Zn1 N1 C11 C12 30.9(3) . . . . ?
C16 N3 C12 C13 -1.5(4) . . . . ?
Zn1 N3 C12 C13 179.1(2) . . . . ?
C16 N3 C12 C11 -178.0(2) . . . . ?
Zn1 N3 C12 C11 2.7(3) . . . . ?
N1 C11 C12 N3 -25.0(4) . . . . ?
N1 C11 C12 C13 158.5(3) . . . . ?
N3 C12 C13 C14 -0.3(4) . . . . ?
C11 C12 C13 C14 175.9(3) . . . . ?
C12 C13 C14 C15 1.4(5) . . . . ?
C13 C14 C15 C16 -0.5(5) . . . . ?
C12 N3 C16 C15 2.4(4) . . . . ?
Zn1 N3 C16 C15 -178.2(2) . . . . ?
C14 C15 C16 N3 -1.4(5) . . . . ?
Zn1 N4 C17 C18 47(24) . . . . ?
Zn1 N5 C19 C20 30(26) . . . . ?
